data_7232030
loop_
_publ_author_name
'Funnell, Nicholas P.'
'Bull, Craig L.'
'Ridley, Christopher J.'
'Capelli, Silvia'

_publ_section_title
;
 Structural behaviour of OP-ROY at extreme conditions
;
_journal_issue 30
_journal_name_full CrystEngComm
_journal_page_first 4473
_journal_paper_doi 10.1039/C8CE01946K
_journal_volume 21
_journal_year 2019
_chemical_compound_source 'TCI Chemicals'
_chemical_formula_moiety 'C12 H9 N3 O2 S1'
_chemical_formula_sum 'C12 H9 N3 O2 S'
_chemical_formula_weight 259.28
_chemical_name_common ROY
_chemical_name_systematic
;
5-methyl-2-[(2-nitrophenyl)amino]-3-thiophenecarbonitrile
;
_space_group_IT_number 14
_space_group_name_Hall '-P 2yn'
_space_group_name_H-M_alt 'P 1 21/n 1'
_symmetry_cell_setting monoclinic
_symmetry_Int_Tables_number 14
_symmetry_space_group_name_Hall '-P 2yn'
_symmetry_space_group_name_H-M 'P 1 21/n 1'
_audit_update_record
;
2018-11-13 deposited with the CCDC.
2018-12-20 downloaded from the CCDC.
;
_cell_angle_alpha 90
_cell_angle_beta 104.509(12)
_cell_angle_gamma 90
_cell_formula_units_Z 4
_cell_length_a 7.9313(8)
_cell_length_b 13.313(2)
_cell_length_c 11.6544(17)
_cell_measurement_pressure 0.108(4)
_cell_measurement_temperature 295
_cell_volume 1191.3(3)
_diffrn_ambient_temperature 295
_diffrn_detector 'ZnS scintillator'
_diffrn_detector_type custom
_diffrn_measurement_device_type 'PEARL diffractometer'
_diffrn_radiation_monochromator none
_diffrn_radiation_type Neutron
_diffrn_source 'Pulsed neutron source'
_diffrn_source_target W
_exptl_absorpt_correction_type empirical
_exptl_absorpt_process_details
;
Calculated using MANTID routines.
;
_exptl_crystal_colour Orange
_exptl_crystal_density_diffrn 1.446
_exptl_crystal_recrystallization_method 'Used as supplied'
_pd_char_colour Orange
_pd_instr_dist_spec/detc 800
_pd_instr_dist_src/spec 12800
_pd_instr_location 'ISIS Neutron Facility, Rutherford Appleton Laboratory'
_pd_meas_2theta_fixed 90
_pd_meas_scan_method Time-of-flight
_pd_proc_info_data_reduction
;
Custom ISIS software
;
_pd_proc_info_excluded_regions
;
?

;
_pd_proc_ls_background_function 'Chebychev polynomial'
_pd_proc_ls_pref_orient_corr
;
No requirement for preferred orientation correction
;
_pd_proc_ls_profile_function
;
Voigt function convoluted with a back-to-back double exponential.
;
_pd_proc_ls_prof_R_factor 7.063
_pd_proc_ls_prof_wR_factor 2.345
_pd_spec_mounting 'TiZr Capsule'
_pd_spec_mount_mode transmission
_refine_ls_extinction_method none
_refine_ls_goodness_of_fit_all 0.861
_refine_ls_hydrogen_treatment mixed
_refine_ls_matrix_type sparse
_refine_ls_number_parameters 57
_refine_ls_number_restraints 4
_refine_ls_R_I_factor 1.815
_refine_ls_shift/su_max <0.001
_refine_ls_weighting_scheme sigma
_cod_data_source_file c8ce01946k2.cif
_cod_data_source_block ROY_OP_0p108GPa
_cod_depositor_comments
;
The following automatic conversions were performed:

'_symmetry_cell_setting' value 'Monoclinic' changed to 'monoclinic'
according to
/home/data/users/saulius/crontab/automatic-downloads/rss-feeds/RSC/lib/dictionaries/cif_core.dic
dictionary named 'cif_core.dic' version 2.4.2 from 2011-04-26.

Automatic conversion script
Id: cif_fix_values 4973 2017-02-22 13:04:09Z antanas 

 Adding full bibliography for 7232030--7232048.cif.
;
_cod_original_sg_symbol_H-M 'P 21/n'
_cod_original_formula_sum 'C12 H9 N3 O2 S1'
_cod_database_code 7232030
_pd_proc_ls_prof_r_expected 2.434

loop_
_symmetry_equiv_pos_as_xyz
'x, y, z '
'-x+1/2, y+1/2, -z+1/2 '
'-x, -y, -z '
'x+1/2, -y+1/2, z+1/2 '

loop_
_atom_site_label
_atom_site_type_symbol
_atom_site_symmetry_multiplicity
_atom_site_fract_x
_atom_site_fract_y
_atom_site_fract_z
_atom_site_occupancy
_atom_site_B_iso_or_equiv
N1 N 4 -0.015(3) 0.6719(12) 0.6656(11) 1 0.79(12)
N2 N 4 -0.242(2) 0.5078(10) 0.4225(11) 1 0.79(12)
N3 N 4 0.083(5) 0.565(2) 0.8788(11) 1 0.79(12)
O1 O 4 0.160(7) 0.530(3) 0.9754(13) 1 0.79(12)
O2 O 4 0.069(6) 0.518(2) 0.7861(13) 1 0.79(12)
S1 S 4 0.061(3) 0.8386(10) 0.5469(16) 1 0.79(12)
C1 C 4 -0.040(4) 0.7154(15) 0.7680(14) 1 0.79(12)
C2 C 4 -0.112(6) 0.8104(17) 0.764(2) 1 0.79(12)
C3 C 4 -0.137(8) 0.854(2) 0.866(2) 1 0.79(12)
C4 C 4 -0.090(8) 0.802(2) 0.973(2) 1 0.79(12)
C5 C 4 -0.018(6) 0.707(2) 0.9769(15) 1 0.79(12)
C6 C 4 0.008(5) 0.6639(18) 0.8745(12) 1 0.79(12)
C7 C 4 -0.023(3) 0.7206(10) 0.5593(12) 1 0.79(12)
C8 C 4 -0.098(2) 0.6821(9) 0.4504(11) 1 0.79(12)
C9 C 4 -0.088(3) 0.7483(9) 0.3557(13) 1 0.79(12)
C10 C 4 -0.006(3) 0.8361(9) 0.3940(16) 1 0.79(12)
C11 C 4 0.030(4) 0.9230(10) 0.3230(19) 1 0.79(12)
C12 C 4 -0.179(2) 0.5851(10) 0.4349(10) 1 0.79(12)
H1 H 4 0.017(8) 0.5992(16) 0.6651(18) 1 0.95(15)
H2 H 4 -0.150(6) 0.8513(18) 0.679(2) 1 0.95(15)
H3 H 4 -0.195(10) 0.929(2) 0.863(3) 1 0.95(15)
H4 H 4 -0.110(9) 0.837(3) 1.054(3) 1 0.95(15)
H5 H 4 0.020(7) 0.666(2) 1.0615(14) 1 0.95(15)
H9 H 4 -0.142(3) 0.7302(11) 0.2616(12) 1 0.95(15)
H111 H 4 -0.026(6) 0.9916(11) 0.351(3) 1 0.95(15)
H112 H 4 0.171(4) 0.933(2) 0.337(3) 1 0.95(15)
H113 H 4 -0.029(6) 0.9091(17) 0.2284(19) 1 0.95(15)

loop_
_geom_angle_atom_site_label_1
_geom_angle_atom_site_label_2
_geom_angle_atom_site_label_3
_geom_angle
_geom_angle_publ_flag
C(7) S(1) C(10) 92.5(11) no
C(1) N(1) C(7) 126.2(16) no
O(1) N(3) O(2) 122(3) no
O(1) N(3) C(6) 119(2) no
O(2) N(3) C(6) 119(2) no
N(1) C(1) C(2) 120.0(17) no
N(1) C(1) C(6) 120(2) no
C(2) C(1) C(6) 120(2) no
C(1) C(2) C(3) 120(2) no
C(2) C(3) C(4) 120(3) no
C(3) C(4) C(5) 120(3) no
C(4) C(5) C(6) 120(2) no
N(3) C(6) C(1) 120.1(18) no
N(3) C(6) C(5) 119.9(17) no
C(1) C(6) C(5) 120(2) no
S(1) C(7) N(1) 124.6(13) no
S(1) C(7) C(8) 110.7(12) no
N(1) C(7) C(8) 124.7(15) no
C(7) C(8) C(9) 113.1(12) no
C(7) C(8) C(12) 122.3(12) no
C(9) C(8) C(12) 124.6(12) no
C(8) C(9) C(10) 113.1(14) no
S(1) C(10) C(9) 110.7(13) no
S(1) C(10) C(11) 120.4(14) no
C(9) C(10) C(11) 128.9(17) no
N(2) C(12) C(8) 179.4(19) no
C(1) N(1) H(1) 120(2) no
C(7) N(1) H(1) 114(2) no
C(1) C(2) H(2) 120(3) no
C(3) C(2) H(2) 120(3) no
C(2) C(3) H(3) 120(3) no
C(4) C(3) H(3) 120(4) no
C(3) C(4) H(4) 120(4) no
C(5) C(4) H(4) 120(3) no
C(4) C(5) H(5) 120(3) no
C(6) C(5) H(5) 120(3) no
C(8) C(9) H(9) 123.5(16) no
C(10) C(9) H(9) 123.5(16) no
C(10) C(11) H(111) 109(3) no
C(10) C(11) H(112) 110(2) no
C(10) C(11) H(113) 110(2) no
H(111) C(11) H(112) 109(3) no
H(111) C(11) H(113) 110(3) no
H(112) C(11) H(113) 109(4) no

loop_
_geom_bond_atom_site_label_1
_geom_bond_atom_site_label_2
_geom_bond_distance
_geom_bond_publ_flag
S(1) C(7) 1.73(2) no
S(1) C(10) 1.73(3) no
O(1) N(3) 1.23(3) no
O(2) N(3) 1.23(3) no
N(1) C(1) 1.39(2) no
N(1) C(7) 1.39(2) no
N(2) C(12) 1.14(2) no
N(3) C(6) 1.44(4) no
C(1) C(2) 1.38(4) no
C(1) C(6) 1.39(2) no
C(2) C(3) 1.38(4) no
C(3) C(4) 1.39(3) no
C(4) C(5) 1.38(5) no
C(5) C(6) 1.39(3) no
C(7) C(8) 1.360(19) no
C(8) C(9) 1.430(19) no
C(8) C(12) 1.434(19) no
C(9) C(10) 1.36(2) no
C(10) C(11) 1.49(2) no
N(1) H(1) 1.00(3) no
C(2) H(2) 1.10(3) no
C(3) H(3) 1.10(5) no
C(4) H(4) 1.10(5) no
C(5) H(5) 1.10(3) no
C(9) H(9) 1.10(2) no
C(11) H(111) 1.10(3) no
C(11) H(112) 1.10(5) no
C(11) H(113) 1.10(3) no

loop_
_geom_torsion_atom_site_label_1
_geom_torsion_atom_site_label_2
_geom_torsion_atom_site_label_3
_geom_torsion_atom_site_label_4
_geom_torsion
_geom_torsion_publ_flag
C(10) S(1) C(7) N(1) -180(2) no
C(10) S(1) C(7) C(8) 0(2) no
C(7) S(1) C(10) C(9) 0(2) no
C(7) S(1) C(10) C(11) -180(2) no
C(7) N(1) C(1) C(2) 14(5) no
C(7) N(1) C(1) C(6) -166(3) no
C(1) N(1) C(7) S(1) 41(4) no
C(1) N(1) C(7) C(8) -139(2) no
O(1) N(3) C(6) C(1) 164(4) no
O(1) N(3) C(6) C(5) -17(6) no
O(2) N(3) C(6) C(1) -16(6) no
O(2) N(3) C(6) C(5) 163(4) no
N(1) C(1) C(2) C(3) -180(4) no
C(6) C(1) C(2) C(3) 0(6) no
N(1) C(1) C(6) N(3) 0(5) no
N(1) C(1) C(6) C(5) -180(3) no
C(2) C(1) C(6) N(3) -180(4) no
C(2) C(1) C(6) C(5) 1(5) no
C(1) C(2) C(3) C(4) 0(8) no
C(2) C(3) C(4) C(5) 0(9) no
C(3) C(4) C(5) C(6) 0(8) no
